data_7034874
loop_
_publ_author_name
'Z\'amostn\'a, Lada'
'Sander, Stefan'
'Braun, Thomas'
'Laubenstein, Reik'
'Braun, Beatrice'
'Herrmann, Roy'
'Kl\"aring, Paul'

_publ_section_title
;
 Synthesis and structure of rhodium(i) silyl carbonyl complexes:
 photochemical C-F and C-H bond activation of fluorinated aromatic
 compounds.
;
_journal_issue 20
_journal_name_full 'Dalton transactions (Cambridge, England : 2003)'
_journal_page_first 9450
_journal_page_last 9469
_journal_paper_doi 10.1039/c5dt00819k
_journal_volume 44
_journal_year 2015
_chemical_formula_moiety 'C22 H49 O4 P2 Rh Si'
_chemical_formula_sum 'C22 H49 O4 P2 Rh Si'
_chemical_formula_weight 570.55
_chemical_name_systematic
; 
 ? 
;
_space_group_IT_number 14
_symmetry_cell_setting Monoclinic'
_symmetry_space_group_name_Hall '-P 2yn'
_symmetry_space_group_name_H-M 'P 1 21/n 1'
_atom_sites_solution_hydrogens geom
_atom_sites_solution_primary direct
_atom_sites_solution_secondary difmap
_audit_creation_method SHELXL-97
_audit_update_record
;
2015-02-17 deposited with the CCDC.
2015-04-17 downloaded from the CCDC.
;
_cell_angle_alpha 90.00
_cell_angle_beta 102.216(3)
_cell_angle_gamma 90.00
_cell_formula_units_Z 4
_cell_length_a 8.9988(6)
_cell_length_b 34.279(2)
_cell_length_c 9.3215(7)
_cell_measurement_temperature 100(2)
_cell_measurement_theta_max 27.58
_cell_measurement_theta_min 2.39
_cell_volume 2810.3(3)
_computing_cell_refinement 'Bruker SAINT'
_computing_data_collection 'Bruker APEX2'
_computing_data_reduction 'Bruker SAINT'
_computing_molecular_graphics 'Bruker SHELXTL'
_computing_publication_material 'Bruker SHELXTL'
_computing_structure_refinement 'SHELXL-2014 (Sheldrick 2014)'
_computing_structure_solution 'SHELXS-97 (Sheldrick 2008)'
_diffrn_ambient_temperature 100(2)
_diffrn_measured_fraction_theta_full 0.999
_diffrn_measured_fraction_theta_max 0.995
_diffrn_measurement_device_type 'Bruker APEX-II CCD'
_diffrn_measurement_method '\f and \w scans'
_diffrn_radiation_monochromator graphite
_diffrn_radiation_source 'fine-focus sealed tube'
_diffrn_radiation_type MoK\a
_diffrn_radiation_wavelength 0.71073
_diffrn_reflns_av_R_equivalents 0.0446
_diffrn_reflns_av_sigmaI/netI 0.0273
_diffrn_reflns_limit_h_max 11
_diffrn_reflns_limit_h_min -11
_diffrn_reflns_limit_k_max 44
_diffrn_reflns_limit_k_min -44
_diffrn_reflns_limit_l_max 12
_diffrn_reflns_limit_l_min -12
_diffrn_reflns_number 40486
_diffrn_reflns_theta_full 25.00
_diffrn_reflns_theta_max 27.59
_diffrn_reflns_theta_min 2.31
_exptl_absorpt_coefficient_mu 0.788
_exptl_absorpt_correction_T_max 0.7456
_exptl_absorpt_correction_T_min 0.6213
_exptl_absorpt_correction_type multi-scan
_exptl_absorpt_process_details 'Bruker APEX2'
_exptl_crystal_colour yellow
_exptl_crystal_density_diffrn 1.349
_exptl_crystal_density_method 'not measured'
_exptl_crystal_description fragment
_exptl_crystal_F_000 1208
_exptl_crystal_size_max 0.21
_exptl_crystal_size_mid 0.13
_exptl_crystal_size_min 0.04
_refine_diff_density_max 0.521
_refine_diff_density_min -0.495
_refine_diff_density_rms 0.070
_refine_ls_extinction_method none
_refine_ls_goodness_of_fit_ref 1.005
_refine_ls_hydrogen_treatment constr
_refine_ls_matrix_type full
_refine_ls_number_parameters 309
_refine_ls_number_reflns 6482
_refine_ls_number_restraints 0
_refine_ls_restrained_S_all 1.005
_refine_ls_R_factor_all 0.0339
_refine_ls_R_factor_gt 0.0258
_refine_ls_shift/su_max 0.006
_refine_ls_shift/su_mean 0.000
_refine_ls_structure_factor_coef Fsqd
_refine_ls_weighting_details 'calc w=1/[\s^2^(Fo^2^)+(0.0166P)^2^+3.3128P] where P=(Fo^2^+2Fc^2^)/3'
_refine_ls_weighting_scheme calc
_refine_ls_wR_factor_gt 0.0524
_refine_ls_wR_factor_ref 0.0551
_reflns_number_gt 5683
_reflns_number_total 6482
_reflns_threshold_expression >2sigma(I)
_cod_data_source_file c5dt00819k2.cif
_cod_data_source_block complex1_lz640_1
_cod_depositor_comments 'Adding full bibliography for 7034874--7034883.cif.'
_cod_original_sg_symbol_H-M P2(1)/n
_cod_database_code 7034874

loop_
_symmetry_equiv_pos_as_xyz
'x, y, z'
'-x+1/2, y+1/2, -z+1/2'
'-x, -y, -z'
'x-1/2, -y-1/2, z-1/2'

loop_
_atom_site_label
_atom_site_type_symbol
_atom_site_fract_x
_atom_site_fract_y
_atom_site_fract_z
_atom_site_U_iso_or_equiv
_atom_site_adp_type
_atom_site_occupancy
_atom_site_symmetry_multiplicity
_atom_site_calc_flag
_atom_site_refinement_flags
C1 C 0.4095(2) 0.69248(5) 0.6958(2) 0.0155(4) Uani 1 1 d .
H1A H 0.4986 0.7072 0.7495 0.019 Uiso 1 1 calc R
H1B H 0.3181 0.7035 0.7241 0.019 Uiso 1 1 calc R
C2 C 0.4261(2) 0.65009(6) 0.7468(2) 0.0178(4) Uani 1 1 d .
H2A H 0.4475 0.6494 0.8554 0.021 Uiso 1 1 calc R
H2B H 0.5140 0.6383 0.7145 0.021 Uiso 1 1 calc R
C3 C 0.2838(2) 0.62564(6) 0.6869(2) 0.0177(4) Uani 1 1 d .
H3A H 0.1928 0.6423 0.6808 0.021 Uiso 1 1 calc R
H3B H 0.2777 0.6043 0.7568 0.021 Uiso 1 1 calc R
C4 C 0.2563(2) 0.74171(5) 0.4574(2) 0.0165(4) Uani 1 1 d .
H4 H 0.2521 0.7497 0.3535 0.020 Uiso 1 1 calc R
C5 C 0.0975(2) 0.72701(6) 0.4649(2) 0.0206(4) Uani 1 1 d .
H5A H 0.0990 0.7168 0.5633 0.027(6) Uiso 1 1 calc R
H5B H 0.0672 0.7063 0.3922 0.027(6) Uiso 1 1 calc R
H5C H 0.0248 0.7486 0.4439 0.030(7) Uiso 1 1 calc R
C6 C 0.3003(3) 0.77802(6) 0.5527(3) 0.0250(5) Uani 1 1 d .
H6A H 0.3966 0.7885 0.5359 0.034(7) Uiso 1 1 calc R
H6B H 0.3120 0.7710 0.6564 0.032(7) Uiso 1 1 calc R
H6C H 0.2206 0.7978 0.5267 0.033(7) Uiso 1 1 calc R
C7 C 0.5792(2) 0.72386(6) 0.4985(2) 0.0186(4) Uani 1 1 d .
H7 H 0.5965 0.7443 0.5769 0.022 Uiso 1 1 calc R
C8 C 0.5848(3) 0.74372(7) 0.3534(2) 0.0275(5) Uani 1 1 d .
H8A H 0.6818 0.7575 0.3627 0.037(7) Uiso 1 1 calc R
H8B H 0.5009 0.7624 0.3285 0.040(8) Uiso 1 1 calc R
H8C H 0.5755 0.7240 0.2758 0.033(7) Uiso 1 1 calc R
C9 C 0.7053(2) 0.69355(7) 0.5382(3) 0.0330(6) Uani 1 1 d .
H9A H 0.7027 0.6821 0.6340 0.028(7) Uiso 1 1 calc R
H9B H 0.8040 0.7061 0.5425 0.042(8) Uiso 1 1 calc R
H9C H 0.6901 0.6730 0.4635 0.049(9) Uiso 1 1 calc R
C10 C 0.0857(2) 0.58406(6) 0.4531(2) 0.0180(4) Uani 1 1 d .
H10 H 0.0784 0.5706 0.3567 0.022 Uiso 1 1 calc R
C11 C -0.0303(2) 0.61729(6) 0.4270(2) 0.0220(4) Uani 1 1 d .
H11A H -0.1314 0.6067 0.3854 0.033 Uiso 1 1 calc R
H11B H -0.0020 0.6362 0.3584 0.033 Uiso 1 1 calc R
H11C H -0.0316 0.6303 0.5203 0.033 Uiso 1 1 calc R
C12 C 0.0434(3) 0.55397(7) 0.5589(3) 0.0289(5) Uani 1 1 d .
H12A H 0.0599 0.5652 0.6578 0.043 Uiso 1 1 calc R
H12B H 0.1070 0.5307 0.5604 0.043 Uiso 1 1 calc R
H12C H -0.0639 0.5468 0.5264 0.043 Uiso 1 1 calc R
C13 C 0.4111(2) 0.56183(6) 0.5422(2) 0.0184(4) Uani 1 1 d .
H13 H 0.3682 0.5413 0.4688 0.022 Uiso 1 1 calc R
C14 C 0.5686(2) 0.57215(7) 0.5157(2) 0.0248(5) Uani 1 1 d .
H14A H 0.6275 0.5482 0.5135 0.030(7) Uiso 1 1 calc R
H14B H 0.6215 0.5891 0.5951 0.042(8) Uiso 1 1 calc R
H14C H 0.5577 0.5858 0.4217 0.033(7) Uiso 1 1 calc R
C15 C 0.4286(3) 0.54321(7) 0.6945(3) 0.0302(5) Uani 1 1 d .
H15A H 0.3279 0.5368 0.7124 0.043(8) Uiso 1 1 calc R
H15B H 0.4797 0.5616 0.7695 0.043(8) Uiso 1 1 calc R
H15C H 0.4892 0.5193 0.6989 0.043(8) Uiso 1 1 calc R
C16 C 0.3377(2) 0.67964(6) 0.1681(2) 0.0170(4) Uani 1 1 d .
C17 C 0.5870(2) 0.59938(6) 0.1130(2) 0.0178(4) Uani 1 1 d .
H17A H 0.6021 0.6139 0.2069 0.021 Uiso 1 1 calc R
H17B H 0.6402 0.6137 0.0466 0.021 Uiso 1 1 calc R
C18 C 0.6543(3) 0.55898(7) 0.1409(3) 0.0278(5) Uani 1 1 d .
H18A H 0.6380 0.5445 0.0483 0.042(8) Uiso 1 1 calc R
H18B H 0.6049 0.5452 0.2104 0.037(8) Uiso 1 1 calc R
H18C H 0.7636 0.5611 0.1822 0.038(7) Uiso 1 1 calc R
C19 C 0.0022(2) 0.61833(6) 0.0139(2) 0.0201(4) Uani 1 1 d .
H19A H 0.0053 0.6399 0.0852 0.024 Uiso 1 1 calc R
H19B H -0.0435 0.5952 0.0516 0.024 Uiso 1 1 calc R
C20 C -0.0926(3) 0.63012(7) -0.1329(2) 0.0269(5) Uani 1 1 d .
H20A H -0.1960 0.6364 -0.1222 0.043(8) Uiso 1 1 calc R
H20B H -0.0963 0.6086 -0.2026 0.041(8) Uiso 1 1 calc R
H20C H -0.0472 0.6531 -0.1693 0.051(9) Uiso 1 1 calc R
C21 C 0.2359(2) 0.52409(6) 0.1010(2) 0.0190(4) Uani 1 1 d .
H21A H 0.3341 0.5132 0.0880 0.023 Uiso 1 1 calc R
H21B H 0.1774 0.5326 0.0039 0.023 Uiso 1 1 calc R
C22 C 0.1478(3) 0.49332(6) 0.1638(2) 0.0252(5) Uani 1 1 d .
H22A H 0.0486 0.5038 0.1717 0.040(8) Uiso 1 1 calc R
H22B H 0.2046 0.4856 0.2613 0.034(7) Uiso 1 1 calc R
H22C H 0.1330 0.4705 0.0990 0.032(7) Uiso 1 1 calc R
O1 O 0.3347(2) 0.69825(4) 0.06514(16) 0.0306(4) Uani 1 1 d .
O2 O 0.42937(15) 0.59754(4) 0.04904(14) 0.0153(3) Uani 1 1 d .
O3 O 0.15120(15) 0.60942(4) -0.00225(14) 0.0160(3) Uani 1 1 d .
O4 O 0.26216(16) 0.55656(4) 0.19945(14) 0.0160(3) Uani 1 1 d .
Si1 Si 0.29181(6) 0.601312(14) 0.14246(5) 0.01101(10) Uani 1 1 d .
P1 P 0.39303(5) 0.700662(13) 0.49730(5) 0.01096(10) Uani 1 1 d .
P2 P 0.28051(6) 0.604503(14) 0.50546(5) 0.01203(10) Uani 1 1 d .
Rh1 Rh 0.332045(16) 0.649015(4) 0.328949(15) 0.00968(4) Uani 1 1 d .

loop_
_atom_site_aniso_label
_atom_site_aniso_U_11
_atom_site_aniso_U_22
_atom_site_aniso_U_33
_atom_site_aniso_U_23
_atom_site_aniso_U_13
_atom_site_aniso_U_12
C1 0.0242(10) 0.0147(9) 0.0080(9) -0.0022(7) 0.0042(7) -0.0014(8)
C2 0.0241(10) 0.0182(10) 0.0106(9) 0.0004(8) 0.0024(7) -0.0008(8)
C3 0.0269(11) 0.0178(10) 0.0109(9) -0.0007(7) 0.0093(8) -0.0041(8)
C4 0.0247(10) 0.0126(9) 0.0136(9) 0.0022(7) 0.0075(8) 0.0026(7)
C5 0.0196(10) 0.0200(10) 0.0225(11) 0.0029(8) 0.0053(8) 0.0066(8)
C6 0.0371(13) 0.0140(10) 0.0272(12) -0.0011(9) 0.0142(10) 0.0012(9)
C7 0.0198(10) 0.0221(10) 0.0146(10) -0.0027(8) 0.0051(8) -0.0064(8)
C8 0.0305(12) 0.0358(13) 0.0187(11) -0.0002(9) 0.0108(9) -0.0159(10)
C9 0.0160(11) 0.0403(14) 0.0431(15) 0.0027(12) 0.0069(10) -0.0024(10)
C10 0.0195(10) 0.0182(10) 0.0178(10) -0.0034(8) 0.0072(8) -0.0052(8)
C11 0.0180(10) 0.0272(11) 0.0210(11) -0.0011(9) 0.0045(8) -0.0029(8)
C12 0.0294(12) 0.0233(11) 0.0381(14) 0.0038(10) 0.0164(10) -0.0073(9)
C13 0.0243(11) 0.0150(9) 0.0149(10) 0.0037(7) 0.0018(8) 0.0026(8)
C14 0.0243(11) 0.0323(12) 0.0190(11) 0.0087(9) 0.0071(9) 0.0114(9)
C15 0.0366(14) 0.0284(12) 0.0255(12) 0.0143(10) 0.0063(10) 0.0048(10)
C16 0.0249(11) 0.0131(9) 0.0131(9) -0.0016(7) 0.0041(8) -0.0002(8)
C17 0.0154(9) 0.0226(10) 0.0166(10) 0.0014(8) 0.0064(8) -0.0006(8)
C18 0.0262(12) 0.0272(11) 0.0281(12) -0.0069(9) 0.0013(10) 0.0085(9)
C19 0.0166(10) 0.0300(11) 0.0140(10) -0.0004(8) 0.0040(8) 0.0025(8)
C20 0.0212(11) 0.0421(14) 0.0159(11) 0.0012(10) 0.0007(9) 0.0097(10)
C21 0.0274(11) 0.0135(9) 0.0160(10) -0.0046(8) 0.0045(8) -0.0028(8)
C22 0.0309(12) 0.0182(10) 0.0252(11) 0.0010(9) 0.0028(9) -0.0070(9)
O1 0.0575(11) 0.0199(8) 0.0135(7) 0.0062(6) 0.0058(7) -0.0045(7)
O2 0.0161(7) 0.0212(7) 0.0095(6) -0.0010(5) 0.0045(5) 0.0008(5)
O3 0.0161(7) 0.0214(7) 0.0102(6) -0.0020(5) 0.0021(5) 0.0036(5)
O4 0.0275(8) 0.0115(6) 0.0094(6) -0.0021(5) 0.0048(5) -0.0025(5)
Si1 0.0148(2) 0.0113(2) 0.0071(2) -0.00033(18) 0.00262(18) 0.00063(19)
P1 0.0152(2) 0.0104(2) 0.0080(2) -0.00030(17) 0.00415(17) -0.00093(17)
P2 0.0166(2) 0.0120(2) 0.0085(2) 0.00054(17) 0.00471(17) -0.00158(18)
Rh1 0.01407(7) 0.00948(7) 0.00589(7) 0.00039(5) 0.00299(5) 0.00014(5)

loop_
_atom_type_symbol
_atom_type_description
_atom_type_scat_dispersion_real
_atom_type_scat_dispersion_imag
_atom_type_scat_source
C C 0.0033 0.0016 'International Tables Vol C Tables 4.2.6.8 and 6.1.1.4'
H H 0.0000 0.0000 'International Tables Vol C Tables 4.2.6.8 and 6.1.1.4'
O O 0.0106 0.0060 'International Tables Vol C Tables 4.2.6.8 and 6.1.1.4'
Si Si 0.0817 0.0704 'International Tables Vol C Tables 4.2.6.8 and 6.1.1.4'
P P 0.1023 0.0942 'International Tables Vol C Tables 4.2.6.8 and 6.1.1.4'
Rh Rh -1.1178 0.9187 'International Tables Vol C Tables 4.2.6.8 and 6.1.1.4'

loop_
_geom_angle_atom_site_label_1
_geom_angle_atom_site_label_2
_geom_angle_atom_site_label_3
_geom_angle
C2 C1 P1 115.99(13)
C2 C1 H1A 108.3
P1 C1 H1A 108.3
C2 C1 H1B 108.3
P1 C1 H1B 108.3
H1A C1 H1B 107.4
C1 C2 C3 112.82(16)
C1 C2 H2A 109.0
C3 C2 H2A 109.0
C1 C2 H2B 109.0
C3 C2 H2B 109.0
H2A C2 H2B 107.8
C2 C3 P2 113.64(14)
C2 C3 H3A 108.8
P2 C3 H3A 108.8
C2 C3 H3B 108.8
P2 C3 H3B 108.8
H3A C3 H3B 107.7
C5 C4 C6 111.77(17)
C5 C4 P1 109.10(13)
C6 C4 P1 114.89(15)
C5 C4 H4 106.9
C6 C4 H4 106.9
P1 C4 H4 106.9
C4 C5 H5A 109.5
C4 C5 H5B 109.5
H5A C5 H5B 109.5
C4 C5 H5C 109.5
H5A C5 H5C 109.5
H5B C5 H5C 109.5
C4 C6 H6A 109.5
C4 C6 H6B 109.5
H6A C6 H6B 109.5
C4 C6 H6C 109.5
H6A C6 H6C 109.5
H6B C6 H6C 109.5
C8 C7 C9 110.89(19)
C8 C7 P1 112.74(14)
C9 C7 P1 109.55(15)
C8 C7 H7 107.8
C9 C7 H7 107.8
P1 C7 H7 107.8
C7 C8 H8A 109.5
C7 C8 H8B 109.5
H8A C8 H8B 109.5
C7 C8 H8C 109.5
H8A C8 H8C 109.5
H8B C8 H8C 109.5
C7 C9 H9A 109.5
C7 C9 H9B 109.5
H9A C9 H9B 109.5
C7 C9 H9C 109.5
H9A C9 H9C 109.5
H9B C9 H9C 109.5
C11 C10 C12 110.52(18)
C11 C10 P2 109.60(13)
C12 C10 P2 115.79(15)
C11 C10 H10 106.8
C12 C10 H10 106.8
P2 C10 H10 106.8
C10 C11 H11A 109.5
C10 C11 H11B 109.5
H11A C11 H11B 109.5
C10 C11 H11C 109.5
H11A C11 H11C 109.5
H11B C11 H11C 109.5
C10 C12 H12A 109.5
C10 C12 H12B 109.5
H12A C12 H12B 109.5
C10 C12 H12C 109.5
H12A C12 H12C 109.5
H12B C12 H12C 109.5
C14 C13 C15 109.16(17)
C14 C13 P2 111.04(14)
C15 C13 P2 115.70(16)
C14 C13 H13 106.8
C15 C13 H13 106.8
P2 C13 H13 106.8
C13 C14 H14A 109.5
C13 C14 H14B 109.5
H14A C14 H14B 109.5
C13 C14 H14C 109.5
H14A C14 H14C 109.5
H14B C14 H14C 109.5
C13 C15 H15A 109.5
C13 C15 H15B 109.5
H15A C15 H15B 109.5
C13 C15 H15C 109.5
H15A C15 H15C 109.5
H15B C15 H15C 109.5
O1 C16 Rh1 176.96(19)
O2 C17 C18 111.11(17)
O2 C17 H17A 109.4
C18 C17 H17A 109.4
O2 C17 H17B 109.4
C18 C17 H17B 109.4
H17A C17 H17B 108.0
C17 C18 H18A 109.5
C17 C18 H18B 109.5
H18A C18 H18B 109.5
C17 C18 H18C 109.5
H18A C18 H18C 109.5
H18B C18 H18C 109.5
O3 C19 C20 109.18(17)
O3 C19 H19A 109.8
C20 C19 H19A 109.8
O3 C19 H19B 109.8
C20 C19 H19B 109.8
H19A C19 H19B 108.3
C19 C20 H20A 109.5
C19 C20 H20B 109.5
H20A C20 H20B 109.5
C19 C20 H20C 109.5
H20A C20 H20C 109.5
H20B C20 H20C 109.5
O4 C21 C22 108.91(17)
O4 C21 H21A 109.9
C22 C21 H21A 109.9
O4 C21 H21B 109.9
C22 C21 H21B 109.9
H21A C21 H21B 108.3
C21 C22 H22A 109.5
C21 C22 H22B 109.5
H22A C22 H22B 109.5
C21 C22 H22C 109.5
H22A C22 H22C 109.5
H22B C22 H22C 109.5
C17 O2 Si1 124.42(12)
C19 O3 Si1 121.65(12)
C21 O4 Si1 121.91(12)
O2 Si1 O4 106.44(7)
O2 Si1 O3 96.37(7)
O4 Si1 O3 105.47(7)
O2 Si1 Rh1 115.15(5)
O4 Si1 Rh1 114.46(5)
O3 Si1 Rh1 116.94(5)
C1 P1 C7 100.29(9)
C1 P1 C4 103.02(9)
C7 P1 C4 103.67(9)
C1 P1 Rh1 120.81(6)
C7 P1 Rh1 114.21(7)
C4 P1 Rh1 112.71(6)
C3 P2 C10 102.82(9)
C3 P2 C13 104.74(9)
C10 P2 C13 106.04(9)
C3 P2 Rh1 114.84(7)
C10 P2 Rh1 112.01(7)
C13 P2 Rh1 115.23(7)
C16 Rh1 P1 94.10(6)
C16 Rh1 Si1 79.70(6)
P1 Rh1 Si1 172.494(19)
C16 Rh1 P2 168.55(6)
P1 Rh1 P2 94.243(18)
Si1 Rh1 P2 92.490(18)

loop_
_geom_bond_atom_site_label_1
_geom_bond_atom_site_label_2
_geom_bond_distance
C1 C2 1.526(3)
C1 P1 1.8463(19)
C1 H1A 0.9900
C1 H1B 0.9900
C2 C3 1.533(3)
C2 H2A 0.9900
C2 H2B 0.9900
C3 P2 1.834(2)
C3 H3A 0.9900
C3 H3B 0.9900
C4 C5 1.530(3)
C4 C6 1.532(3)
C4 P1 1.854(2)
C4 H4 1.0000
C5 H5A 0.9800
C5 H5B 0.9800
C5 H5C 0.9800
C6 H6A 0.9800
C6 H6B 0.9800
C6 H6C 0.9800
C7 C8 1.524(3)
C7 C9 1.525(3)
C7 P1 1.852(2)
C7 H7 1.0000
C8 H8A 0.9800
C8 H8B 0.9800
C8 H8C 0.9800
C9 H9A 0.9800
C9 H9B 0.9800
C9 H9C 0.9800
C10 C11 1.529(3)
C10 C12 1.530(3)
C10 P2 1.855(2)
C10 H10 1.0000
C11 H11A 0.9800
C11 H11B 0.9800
C11 H11C 0.9800
C12 H12A 0.9800
C12 H12B 0.9800
C12 H12C 0.9800
C13 C14 1.530(3)
C13 C15 1.535(3)
C13 P2 1.862(2)
C13 H13 1.0000
C14 H14A 0.9800
C14 H14B 0.9800
C14 H14C 0.9800
C15 H15A 0.9800
C15 H15B 0.9800
C15 H15C 0.9800
C16 O1 1.148(2)
C16 Rh1 1.840(2)
C17 O2 1.419(2)
C17 C18 1.512(3)
C17 H17A 0.9900
C17 H17B 0.9900
C18 H18A 0.9800
C18 H18B 0.9800
C18 H18C 0.9800
C19 O3 1.414(2)
C19 C20 1.506(3)
C19 H19A 0.9900
C19 H19B 0.9900
C20 H20A 0.9800
C20 H20B 0.9800
C20 H20C 0.9800
C21 O4 1.430(2)
C21 C22 1.510(3)
C21 H21A 0.9900
C21 H21B 0.9900
C22 H22A 0.9800
C22 H22B 0.9800
C22 H22C 0.9800
O2 Si1 1.6623(14)
O3 Si1 1.6660(13)
O4 Si1 1.6635(14)
Si1 Rh1 2.3581(5)
P1 Rh1 2.3524(5)
P2 Rh1 2.3608(5)

loop_
_geom_torsion_atom_site_label_1
_geom_torsion_atom_site_label_2
_geom_torsion_atom_site_label_3
_geom_torsion_atom_site_label_4
_geom_torsion
P1 C1 C2 C3 -66.1(2)
C1 C2 C3 P2 86.76(19)
C18 C17 O2 Si1 96.96(19)
C20 C19 O3 Si1 171.33(14)
C22 C21 O4 Si1 -155.32(14)
C17 O2 Si1 O4 -87.13(15)
C17 O2 Si1 O3 164.64(14)
C17 O2 Si1 Rh1 40.85(15)
C21 O4 Si1 O2 -51.58(16)
C21 O4 Si1 O3 50.07(16)
C21 O4 Si1 Rh1 -179.97(13)
C19 O3 Si1 O2 -174.67(15)
C19 O3 Si1 O4 76.28(16)
C19 O3 Si1 Rh1 -52.23(16)
C2 C1 P1 C7 -109.80(16)
C2 C1 P1 C4 143.43(15)
C2 C1 P1 Rh1 16.61(18)
C8 C7 P1 C1 -165.15(16)
C9 C7 P1 C1 70.86(17)
C8 C7 P1 C4 -58.90(17)
C9 C7 P1 C4 177.11(15)
C8 C7 P1 Rh1 64.13(17)
C9 C7 P1 Rh1 -59.87(16)
C5 C4 P1 C1 -71.52(15)
C6 C4 P1 C1 54.88(17)
C5 C4 P1 C7 -175.70(14)
C6 C4 P1 C7 -49.31(17)
C5 C4 P1 Rh1 60.29(15)
C6 C4 P1 Rh1 -173.31(13)
C2 C3 P2 C10 -171.42(14)
C2 C3 P2 C13 77.91(16)
C2 C3 P2 Rh1 -49.49(16)
C11 C10 P2 C3 67.97(16)
C12 C10 P2 C3 -57.85(17)
C11 C10 P2 C13 177.66(14)
C12 C10 P2 C13 51.84(18)
C11 C10 P2 Rh1 -55.85(15)
C12 C10 P2 Rh1 178.32(14)
C14 C13 P2 C3 -98.34(16)
C15 C13 P2 C3 26.79(18)
C14 C13 P2 C10 153.34(15)
C15 C13 P2 C10 -81.54(17)
C14 C13 P2 Rh1 28.82(16)
C15 C13 P2 Rh1 153.95(14)
O1 C16 Rh1 P1 -123(4)
O1 C16 Rh1 Si1 61(4)
O1 C16 Rh1 P2 14(4)
C1 P1 Rh1 C16 179.91(10)
C7 P1 Rh1 C16 -60.33(10)
C4 P1 Rh1 C16 57.64(10)
C1 P1 Rh1 Si1 -145.95(14)
C7 P1 Rh1 Si1 -26.20(16)
C4 P1 Rh1 Si1 91.78(15)
C1 P1 Rh1 P2 7.75(8)
C7 P1 Rh1 P2 127.51(7)
C4 P1 Rh1 P2 -114.52(7)
O2 Si1 Rh1 C16 59.02(9)
O4 Si1 Rh1 C16 -177.13(9)
O3 Si1 Rh1 C16 -53.08(9)
O2 Si1 Rh1 P1 24.34(16)
O4 Si1 Rh1 P1 148.20(13)
O3 Si1 Rh1 P1 -87.76(15)
O2 Si1 Rh1 P2 -129.41(6)
O4 Si1 Rh1 P2 -5.56(6)
O3 Si1 Rh1 P2 118.49(6)
C3 P2 Rh1 C16 -130.3(3)
C10 P2 Rh1 C16 -13.5(3)
C13 P2 Rh1 C16 107.8(3)
C3 P2 Rh1 P1 6.40(8)
C10 P2 Rh1 P1 123.20(7)
C13 P2 Rh1 P1 -115.47(7)
C3 P2 Rh1 Si1 -176.92(8)
C10 P2 Rh1 Si1 -60.12(7)
C13 P2 Rh1 Si1 61.21(7)
